data_8104114
loop_
_publ_author_name
'Wickel, C.'
'Lutz, H.D.'

_publ_section_title
;
 Crystal structure of tetrathioureapalladium(II)dichloride, Pd0.987
 Pt0.013 (S C (N H2)2)4 Cl2
;
_journal_name_full 'Zeitschrift fuer Kristallographie (149,1979-)'
_journal_page_first 756
_journal_page_last 756
_journal_volume 209
_journal_year 1994
_chemical_formula_sum 'C4 H16 Cl2 N8 Pd S4'
_chemical_name_systematic '(Pd (S C (N H2)2)4) Cl2'
_space_group_IT_number 15
_symmetry_space_group_name_Hall '-C 2yc'
_symmetry_space_group_name_H-M 'C 1 2/c 1'
_cell_angle_alpha 90
_cell_angle_beta 91.91
_cell_angle_gamma 90
_cell_formula_units_Z 4
_cell_length_a 16.8641
_cell_length_b 11.183
_cell_length_c 8.8671
_cell_volume 1671.328
_citation_journal_id_ASTM ZEKRDZ
_cod_data_source_file Wickel_ZEKRDZ_1994_1640.cif
_cod_data_source_block C4H16Cl2N8Pd1S4
_cod_original_formula_sum 'C4 H16 Cl2 N8 Pd1 S4'
_cod_database_code 8104114

loop_
_symmetry_equiv_pos_as_xyz
x,y,z
-x,y,-z+1/2
-x,-y,-z
x,-y,z-1/2
x+1/2,y+1/2,z
-x+1/2,y+1/2,-z+1/2
-x+1/2,-y+1/2,-z
x+1/2,-y+1/2,z-1/2

loop_
_atom_site_label
_atom_site_type_symbol
_atom_site_fract_x
_atom_site_fract_y
_atom_site_fract_z
_atom_site_occupancy
_atom_site_U_iso_or_equiv
Pd1 Pd+2 0 0.82401 0.25 1 0.0
N1 N-3 0.0734 0.7743 -0.113 1 0.0
C2 C+4 0.17147 0.9719 0.2183 1 0.0
N4 N-3 0.2186 1.0606 0.1826 1 0.0
H1 H+1 0.0657 0.772 -0.219 1 0.0
H5 H+1 0.2617 0.856 0.324 1 0.0
S2 S-2 0.07405 0.98041 0.15171 1 0.0
Cl1 Cl-1 0.13334 0.3167 0.05272 1 0.0
H3 H+1 0.0919 0.573 -0.216 1 0.0
N2 N-3 0.0913 0.573 -0.1088 1 0.0
H2 H+1 0.0609 0.849 -0.055 1 0.0
H8 H+1 0.2665 1.065 0.229 1 0.0
H6 H+1 0.1725 0.822 0.315 1 0.0
C1 C+4 0.08002 0.674 -0.0371 1 0.0
H7 H+1 0.2002 1.132 0.142 1 0.0
N3 N-3 0.19819 0.8835 0.3024 1 0.0
S1 S-2 0.0772 0.66647 0.15808 1 0.0
H4 H+1 0.0959 0.503 -0.051 1 0.0
